data_7022773
loop_
_publ_author_name
'Farina, Paolo'
'Latter, Thomas'
'Levason, William'
'Reid, Gillian'

_publ_section_title
;
 Lead(II) tetrafluoroborate and hexafluorophosphate complexes with crown
 ethers, mixed O/S- and O/Se-donor macrocycles and unusual [BF(4)](-) and
 [PF(6)](-) coordination.
;
_journal_issue 13
_journal_name_full 'Dalton transactions (Cambridge, England : 2003)'
_journal_page_first 4714
_journal_page_last 4724
_journal_paper_doi 10.1039/c3dt32999b
_journal_volume 42
_journal_year 2013
_chemical_formula_moiety 'C12 H24 O4 Pb Se2 2+, 2(F6 P 1-) '
_chemical_formula_sum 'C12 H24 F12 O4 P2 Pb Se2'
_chemical_formula_weight 887.36
_chemical_name_systematic
;
1,4,10,13-tetraoxa-7,16-diselenacyclooctadecane-lead(II)
bis-hexafluorophosphate
;
_space_group_IT_number 15
_space_group_name_Hall '-C 2yc'
_symmetry_cell_setting monoclinic
_symmetry_space_group_name_Hall '-C 2yc'
_symmetry_space_group_name_H-M 'C 1 2/c 1'
_atom_sites_solution_hydrogens geom
_atom_sites_solution_primary direct
_atom_sites_solution_secondary difmap
_audit_creation_date 2012-12-03
_audit_creation_method 'SHELXL-97 + hand edit'
_cell_angle_alpha 90.00
_cell_angle_beta 95.402(7)
_cell_angle_gamma 90.00
_cell_formula_units_Z 4
_cell_length_a 11.012(4)
_cell_length_b 12.949(5)
_cell_length_c 16.105(6)
_cell_measurement_reflns_used 8312
_cell_measurement_temperature 100(2)
_cell_measurement_theta_max 27.5
_cell_measurement_theta_min 3.1
_cell_volume 2286.3(15)
_computing_cell_refinement 'CrystalClear-SM Expert 2.0 r7 (Rigaku, 2011)'
_computing_data_collection 'CrystalClear-SM Expert 2.0 r7 (Rigaku, 2011)'
_computing_data_reduction 'CrystalClear-SM Expert 2.0 r7 (Rigaku, 2011)'
_computing_structure_refinement 'SHELXL-97 (Sheldrick, 2008)'
_computing_structure_solution 'SHELXS-97 (Sheldrick, 1997)'
_diffrn_ambient_temperature 100(2)
_diffrn_detector 'CCD plate'
_diffrn_detector_type 'Rigaku HG Saturn724+ (2x2 bin mode)'
_diffrn_measured_fraction_theta_full 0.995
_diffrn_measured_fraction_theta_max 0.995
_diffrn_measurement_device 'Four-circle \k diffractometer'
_diffrn_measurement_device_type 'Rigaku AFC12 '
_diffrn_measurement_method 'Profile data from \w-scans'
_diffrn_radiation_collimation 'Confocal mirrors, VHF VariMax '
_diffrn_radiation_type MoK\a
_diffrn_radiation_wavelength 0.71073
_diffrn_reflns_av_R_equivalents 0.0542
_diffrn_reflns_av_sigmaI/netI 0.0467
_diffrn_reflns_limit_h_max 14
_diffrn_reflns_limit_h_min -12
_diffrn_reflns_limit_k_max 16
_diffrn_reflns_limit_k_min -16
_diffrn_reflns_limit_l_max 19
_diffrn_reflns_limit_l_min -20
_diffrn_reflns_number 9667
_diffrn_reflns_theta_full 27.47
_diffrn_reflns_theta_max 27.47
_diffrn_reflns_theta_min 3.15
_diffrn_source 'Rotating anode X-ray tube'
_diffrn_source_type 'Rigaku FR-E+ Superbright'
_diffrn_standards_number 0
_exptl_absorpt_coefficient_mu 10.819
_exptl_absorpt_correction_T_max 1.000
_exptl_absorpt_correction_T_min 0.614
_exptl_absorpt_correction_type multi-scan
_exptl_absorpt_process_details
;Jacobson, R.A. (1998). REQAB. Private communication to the
Rigaku Corporation, Tokyo, Japan.
;
_exptl_crystal_colour colourless
_exptl_crystal_density_diffrn 2.578
_exptl_crystal_density_method 'not measured'
_exptl_crystal_description block
_exptl_crystal_F_000 1664
_exptl_crystal_size_max 0.04
_exptl_crystal_size_mid 0.03
_exptl_crystal_size_min 0.02
_refine_diff_density_max 1.665
_refine_diff_density_min -1.455
_refine_diff_density_rms 0.167
_refine_ls_extinction_method none
_refine_ls_goodness_of_fit_ref 1.063
_refine_ls_hydrogen_treatment constr
_refine_ls_matrix_type full
_refine_ls_number_parameters 150
_refine_ls_number_reflns 2599
_refine_ls_number_restraints 0
_refine_ls_restrained_S_all 1.063
_refine_ls_R_factor_all 0.0333
_refine_ls_R_factor_gt 0.0306
_refine_ls_shift/su_max 0.001
_refine_ls_shift/su_mean 0.000
_refine_ls_structure_factor_coef Fsqd
_refine_ls_weighting_details 'w=1/[\s^2^(Fo^2^)+(0.0358P)^2^+8.2976P] where P=(Fo^2^+2Fc^2^)/3'
_refine_ls_weighting_scheme calc
_refine_ls_wR_factor_gt 0.0756
_refine_ls_wR_factor_ref 0.0773
_reflns_number_gt 2435
_reflns_number_total 2599
_reflns_threshold_expression I>2\s(I)
_cod_data_source_file c3dt32999b.txt
_cod_data_source_block 12paf127r
_cod_original_cell_volume 2286.3(14)
_cod_original_sg_symbol_H-M 'C 2/c'
_cod_database_code 7022773

loop_
_symmetry_equiv_pos_as_xyz
'x, y, z'
'-x, y, -z+1/2'
'x+1/2, y+1/2, z'
'-x+1/2, y+1/2, -z+1/2'
'-x, -y, -z'
'x, -y, z-1/2'
'-x+1/2, -y+1/2, -z'
'x+1/2, -y+1/2, z-1/2'

loop_
_atom_site_label
_atom_site_type_symbol
_atom_site_fract_x
_atom_site_fract_y
_atom_site_fract_z
_atom_site_U_iso_or_equiv
_atom_site_adp_type
_atom_site_occupancy
_atom_site_symmetry_multiplicity
_atom_site_calc_flag
_atom_site_refinement_flags
Pb1 Pb 0.0000 0.391388(17) 0.2500 0.01964(9) Uani 1 2 d S
Se1 Se 0.27927(4) 0.34047(4) 0.23633(3) 0.02801(14) Uani 1 1 d .
P1 P -0.00997(12) 0.19969(10) 0.42993(9) 0.0261(3) Uani 1 1 d .
F1 F -0.0369(3) 0.3218(2) 0.4183(2) 0.0339(7) Uani 1 1 d .
F2 F 0.1158(3) 0.2263(3) 0.4820(2) 0.0433(8) Uani 1 1 d .
F3 F 0.0547(4) 0.2030(3) 0.3444(2) 0.0470(9) Uani 1 1 d .
F4 F 0.0206(3) 0.0800(3) 0.4398(2) 0.0387(8) Uani 1 1 d .
F5 F -0.1355(3) 0.1734(3) 0.3780(3) 0.0480(9) Uani 1 1 d .
F6 F -0.0763(3) 0.1985(3) 0.5136(2) 0.0436(9) Uani 1 1 d .
O1 O 0.1559(3) 0.4979(3) 0.3537(2) 0.0240(7) Uani 1 1 d .
O2 O -0.0930(3) 0.5227(3) 0.3429(2) 0.0283(8) Uani 1 1 d .
C1 C 0.3494(4) 0.4174(4) 0.3349(4) 0.0290(11) Uani 1 1 d .
H1A H 0.4165 0.3762 0.3636 0.035 Uiso 1 1 calc R
H1B H 0.3848 0.4827 0.3162 0.035 Uiso 1 1 calc R
C2 C 0.2581(4) 0.4421(4) 0.3960(3) 0.0282(10) Uani 1 1 d .
H2A H 0.2287 0.3774 0.4201 0.034 Uiso 1 1 calc R
H2B H 0.2972 0.4847 0.4421 0.034 Uiso 1 1 calc R
C3 C 0.1009(4) 0.5632(4) 0.4122(3) 0.0282(11) Uani 1 1 d .
H3A H 0.1578 0.6193 0.4315 0.034 Uiso 1 1 calc R
H3B H 0.0823 0.5223 0.4614 0.034 Uiso 1 1 calc R
C4 C -0.0142(4) 0.6081(4) 0.3699(4) 0.0281(11) Uani 1 1 d .
H4A H -0.0544 0.6527 0.4091 0.034 Uiso 1 1 calc R
H4B H 0.0042 0.6503 0.3214 0.034 Uiso 1 1 calc R
C5 C -0.2224(4) 0.5464(4) 0.3362(4) 0.0318(12) Uani 1 1 d .
H5A H -0.2476 0.5765 0.2807 0.038 Uiso 1 1 calc R
H5B H -0.2397 0.5974 0.3793 0.038 Uiso 1 1 calc R
C6 C -0.2921(4) 0.4490(5) 0.3477(4) 0.0346(12) Uani 1 1 d .
H6A H -0.3793 0.4670 0.3486 0.042 Uiso 1 1 calc R
H6B H -0.2640 0.4199 0.4031 0.042 Uiso 1 1 calc R

loop_
_atom_site_aniso_label
_atom_site_aniso_U_11
_atom_site_aniso_U_22
_atom_site_aniso_U_33
_atom_site_aniso_U_23
_atom_site_aniso_U_13
_atom_site_aniso_U_12
Pb1 0.01483(13) 0.01969(14) 0.02417(15) 0.000 0.00057(9) 0.000
Se1 0.0179(2) 0.0285(3) 0.0370(3) -0.0026(2) -0.0004(2) 0.00258(17)
P1 0.0233(6) 0.0265(7) 0.0282(7) 0.0011(5) 0.0013(5) 0.0013(5)
F1 0.0438(18) 0.0243(15) 0.0327(18) 0.0032(12) -0.0016(14) 0.0016(13)
F2 0.0292(17) 0.047(2) 0.051(2) 0.0124(16) -0.0102(14) -0.0021(14)
F3 0.060(2) 0.051(2) 0.032(2) 0.0093(16) 0.0166(17) 0.0216(17)
F4 0.0408(18) 0.0312(17) 0.043(2) -0.0005(14) -0.0004(15) 0.0055(14)
F5 0.0364(18) 0.0361(19) 0.068(3) 0.0046(17) -0.0160(17) -0.0039(14)
F6 0.046(2) 0.0398(19) 0.048(2) 0.0064(16) 0.0183(17) 0.0062(15)
O1 0.0176(15) 0.0290(18) 0.0247(18) -0.0020(14) -0.0006(13) 0.0009(13)
O2 0.0150(15) 0.0276(18) 0.041(2) -0.0066(15) -0.0046(14) 0.0011(13)
C1 0.017(2) 0.033(3) 0.035(3) 0.000(2) -0.006(2) 0.0013(19)
C2 0.019(2) 0.037(3) 0.027(3) 0.003(2) -0.0051(19) -0.0011(19)
C3 0.020(2) 0.035(3) 0.029(3) -0.007(2) -0.001(2) -0.0021(19)
C4 0.020(2) 0.025(3) 0.039(3) -0.008(2) -0.001(2) -0.0009(17)
C5 0.017(2) 0.034(3) 0.044(3) -0.012(2) 0.000(2) 0.0090(19)
C6 0.018(2) 0.048(3) 0.039(3) -0.003(3) 0.006(2) -0.001(2)

loop_
_atom_type_symbol
_atom_type_description
_atom_type_scat_dispersion_real
_atom_type_scat_dispersion_imag
_atom_type_scat_source
C C 0.0033 0.0016 'International Tables Vol C Tables 4.2.6.8 and 6.1.1.4'
H H 0.0000 0.0000 'International Tables Vol C Tables 4.2.6.8 and 6.1.1.4'
F F 0.0171 0.0103 'International Tables Vol C Tables 4.2.6.8 and 6.1.1.4'
O O 0.0106 0.0060 'International Tables Vol C Tables 4.2.6.8 and 6.1.1.4'
P P 0.1023 0.0942 'International Tables Vol C Tables 4.2.6.8 and 6.1.1.4'
Pb Pb -3.3944 10.1111 'International Tables Vol C Tables 4.2.6.8 and 6.1.1.4'
Se Se -0.0929 2.2259 'International Tables Vol C Tables 4.2.6.8 and 6.1.1.4'

loop_
_geom_angle_atom_site_label_1
_geom_angle_atom_site_label_2
_geom_angle_atom_site_label_3
_geom_angle
_geom_angle_site_symmetry_1
_geom_angle_site_symmetry_3
O2 Pb1 O2 96.11(17) 2 .
O2 Pb1 O1 75.60(11) 2 .
O2 Pb1 O1 63.68(10) . .
O2 Pb1 O1 63.68(10) 2 2
O2 Pb1 O1 75.60(11) . 2
O1 Pb1 O1 117.65(15) . 2
O2 Pb1 Se1 128.78(7) 2 2
O2 Pb1 Se1 69.60(7) . 2
O1 Pb1 Se1 129.48(7) . 2
O1 Pb1 Se1 65.13(7) 2 2
O2 Pb1 Se1 69.60(7) 2 .
O2 Pb1 Se1 128.78(7) . .
O1 Pb1 Se1 65.13(7) . .
O1 Pb1 Se1 129.48(7) 2 .
Se1 Pb1 Se1 156.02(2) 2 .
C6 Se1 C1 98.4(2) 2 .
C6 Se1 Pb1 91.86(14) 2 .
C1 Se1 Pb1 98.52(14) . .
F5 P1 F2 179.9(3) . .
F5 P1 F4 90.52(19) . .
F2 P1 F4 89.56(19) . .
F5 P1 F6 89.9(2) . .
F2 P1 F6 90.1(2) . .
F4 P1 F6 90.87(19) . .
F5 P1 F3 89.3(2) . .
F2 P1 F3 90.7(2) . .
F4 P1 F3 90.29(19) . .
F6 P1 F3 178.6(2) . .
F5 P1 F1 90.47(18) . .
F2 P1 F1 89.45(19) . .
F4 P1 F1 178.06(19) . .
F6 P1 F1 90.81(18) . .
F3 P1 F1 88.05(19) . .
C3 O1 C2 109.8(4) . .
C3 O1 Pb1 115.3(3) . .
C2 O1 Pb1 117.5(3) . .
C4 O2 C5 114.7(4) . .
C4 O2 Pb1 115.1(3) . .
C5 O2 Pb1 123.0(3) . .
C2 C1 Se1 113.5(3) . .
C2 C1 H1A 108.9 . .
Se1 C1 H1A 108.9 . .
C2 C1 H1B 108.9 . .
Se1 C1 H1B 108.9 . .
H1A C1 H1B 107.7 . .
O1 C2 C1 109.5(4) . .
O1 C2 H2A 109.8 . .
C1 C2 H2A 109.8 . .
O1 C2 H2B 109.8 . .
C1 C2 H2B 109.8 . .
H2A C2 H2B 108.2 . .
O1 C3 C4 108.6(4) . .
O1 C3 H3A 110.0 . .
C4 C3 H3A 110.0 . .
O1 C3 H3B 110.0 . .
C4 C3 H3B 110.0 . .
H3A C3 H3B 108.3 . .
O2 C4 C3 107.3(4) . .
O2 C4 H4A 110.3 . .
C3 C4 H4A 110.3 . .
O2 C4 H4B 110.3 . .
C3 C4 H4B 110.3 . .
H4A C4 H4B 108.5 . .
O2 C5 C6 108.9(4) . .
O2 C5 H5A 109.9 . .
C6 C5 H5A 109.9 . .
O2 C5 H5B 109.9 . .
C6 C5 H5B 109.9 . .
H5A C5 H5B 108.3 . .
C5 C6 Se1 116.5(4) . 2
C5 C6 H6A 108.2 . .
Se1 C6 H6A 108.2 2 .
C5 C6 H6B 108.2 . .
Se1 C6 H6B 108.2 2 .
H6A C6 H6B 107.3 . .

loop_
_geom_bond_atom_site_label_1
_geom_bond_atom_site_label_2
_geom_bond_distance
_geom_bond_site_symmetry_2
Pb1 O2 2.543(4) 2
Pb1 O2 2.543(4) .
Pb1 O1 2.664(3) .
Pb1 O1 2.664(3) 2
Pb1 Se1 3.1731(12) 2
Pb1 Se1 3.1731(12) .
Se1 C6 1.966(6) 2
Se1 C1 1.969(5) .
P1 F5 1.584(4) .
P1 F2 1.588(3) .
P1 F4 1.591(3) .
P1 F6 1.593(4) .
P1 F3 1.609(4) .
P1 F1 1.617(3) .
O1 C3 1.442(6) .
O1 C2 1.452(6) .
O2 C4 1.447(6) .
O2 C5 1.452(5) .
C1 C2 1.507(7) .
C1 H1A 0.9900 .
C1 H1B 0.9900 .
C2 H2A 0.9900 .
C2 H2B 0.9900 .
C3 C4 1.498(7) .
C3 H3A 0.9900 .
C3 H3B 0.9900 .
C4 H4A 0.9900 .
C4 H4B 0.9900 .
C5 C6 1.497(8) .
C5 H5A 0.9900 .
C5 H5B 0.9900 .
C6 Se1 1.966(6) 2
C6 H6A 0.9900 .
C6 H6B 0.9900 .

loop_
_geom_contact_atom_site_label_1
_geom_contact_atom_site_label_2
_geom_contact_distance
_geom_contact_site_symmetry_2
F5 SE1 3.167(4) 2
F1 O2 2.911(5) .
F3 Pb1 2.908(4) .
F1 Pb1 2.920(3) .
F4 F4 2.902(7) 5_556

loop_
_geom_torsion_atom_site_label_1
_geom_torsion_atom_site_label_2
_geom_torsion_atom_site_label_3
_geom_torsion_atom_site_label_4
_geom_torsion
_geom_torsion_site_symmetry_1
_geom_torsion_site_symmetry_4
C6 Se1 C1 C2 111.8(4) 2 .
Pb1 Se1 C1 C2 18.6(4) . .
C3 O1 C2 C1 -152.5(4) . .
Pb1 O1 C2 C1 73.1(4) . .
Se1 C1 C2 O1 -55.6(5) . .
C2 O1 C3 C4 -172.1(4) . .
Pb1 O1 C3 C4 -36.5(5) . .
C5 O2 C4 C3 153.2(4) . .
Pb1 O2 C4 C3 -55.6(5) . .
O1 C3 C4 O2 59.2(5) . .
C4 O2 C5 C6 -153.8(5) . .
Pb1 O2 C5 C6 57.5(6) . .
O2 C5 C6 Se1 -63.5(6) . 2
